data_1504959
loop_
_publ_author_name
'Liu, Yuxiu'
'Yan, Wuming'
'Chen, Yunfeng'
'Petersen, Jeffrey L.'
'Shi, Xiaodong'

_publ_section_title
;
 Efficient synthesis of N-2-aryl-1,2,3-triazole fluorophores via
 post-triazole arylation.
;
_journal_issue 23
_journal_name_full 'Organic letters'
_journal_page_first 5389
_journal_page_last 5392
_journal_paper_doi 10.1021/ol802246q
_journal_volume 10
_journal_year 2008
_chemical_formula_sum 'C21 H15 N3 O'
_chemical_formula_weight 325.36
_chemical_name_systematic
; 
 ? 
;
_space_group_IT_number 19
_symmetry_space_group_name_Hall 'P 2ac 2ab'
_symmetry_space_group_name_H-M 'P 21 21 21'
_atom_sites_solution_hydrogens geom
_atom_sites_solution_primary direct
_atom_sites_solution_secondary difmap
_audit_creation_method SHELXL-97
_cell_angle_alpha 90.00
_cell_angle_beta 90.00
_cell_angle_gamma 90.00
_cell_formula_units_Z 8
_cell_length_a 7.5488(5)
_cell_length_b 11.1814(8)
_cell_length_c 39.297(3)
_cell_measurement_temperature 293(2)
_cell_volume 3316.9(4)
_computing_structure_refinement 'SHELXL-97 (Sheldrick, 1997)'
_computing_structure_solution 'SHELXS-97 (Sheldrick, 1990)'
_diffrn_ambient_temperature 293(2)
_diffrn_measured_fraction_theta_full 0.997
_diffrn_measured_fraction_theta_max 0.997
_diffrn_radiation_monochromator graphite
_diffrn_radiation_source 'fine-focus sealed tube'
_diffrn_radiation_type MoK\a
_diffrn_radiation_wavelength 0.71073
_diffrn_reflns_av_R_equivalents 0.0598
_diffrn_reflns_av_sigmaI/netI 0.0698
_diffrn_reflns_limit_h_max 9
_diffrn_reflns_limit_h_min -9
_diffrn_reflns_limit_k_max 14
_diffrn_reflns_limit_k_min -14
_diffrn_reflns_limit_l_max 51
_diffrn_reflns_limit_l_min -48
_diffrn_reflns_number 23325
_diffrn_reflns_theta_full 27.50
_diffrn_reflns_theta_max 27.50
_diffrn_reflns_theta_min 1.89
_exptl_absorpt_coefficient_mu 0.083
_exptl_crystal_density_diffrn 1.303
_exptl_crystal_density_method 'not measured'
_exptl_crystal_F_000 1360
_refine_diff_density_max 0.249
_refine_diff_density_min -0.187
_refine_diff_density_rms 0.045
_refine_ls_abs_structure_details 'Flack H D (1983), Acta Cryst. A39, 876-881'
_refine_ls_abs_structure_Flack 0(2)
_refine_ls_extinction_method none
_refine_ls_goodness_of_fit_ref 1.037
_refine_ls_hydrogen_treatment mixed
_refine_ls_matrix_type full
_refine_ls_number_parameters 451
_refine_ls_number_reflns 7589
_refine_ls_number_restraints 0
_refine_ls_restrained_S_all 1.037
_refine_ls_R_factor_all 0.0988
_refine_ls_R_factor_gt 0.0586
_refine_ls_shift/su_max 0.001
_refine_ls_shift/su_mean 0.000
_refine_ls_structure_factor_coef Fsqd
_refine_ls_weighting_details 'calc w=1/[\s^2^(Fo^2^)+(0.0755P)^2^+0.3210P] where P=(Fo^2^+2Fc^2^)/3'
_refine_ls_weighting_scheme calc
_refine_ls_wR_factor_gt 0.1461
_refine_ls_wR_factor_ref 0.1721
_reflns_number_gt 4840
_reflns_number_total 7589
_reflns_threshold_expression >2sigma(I)
_cod_data_source_file ol802246q_si_003.cif
_cod_data_source_block ms47ccd
_cod_database_code 1504959

loop_
_symmetry_equiv_pos_as_xyz
'x, y, z'
'-x+1/2, -y, z+1/2'
'-x, y+1/2, -z+1/2'
'x+1/2, -y+1/2, -z'

loop_
_atom_site_label
_atom_site_type_symbol
_atom_site_fract_x
_atom_site_fract_y
_atom_site_fract_z
_atom_site_U_iso_or_equiv
_atom_site_adp_type
_atom_site_occupancy
_atom_site_symmetry_multiplicity
_atom_site_calc_flag
_atom_site_refinement_flags
O1 O 0.6281(3) -0.00778(19) 0.93923(5) 0.0753(7) Uani 1 1 d .
O2 O 1.1274(4) 1.00659(19) 0.93860(6) 0.0778(7) Uani 1 1 d .
N1 N 0.5472(3) 0.1653(2) 0.86745(5) 0.0495(6) Uani 1 1 d .
N2 N 0.5417(3) 0.1229(2) 0.83582(6) 0.0500(6) Uani 1 1 d .
N3 N 0.5224(3) 0.0039(2) 0.83324(6) 0.0502(6) Uani 1 1 d .
N4 N 1.0043(3) 0.8361(2) 0.86762(6) 0.0507(6) Uani 1 1 d .
N5 N 0.9910(3) 0.8791(2) 0.83640(6) 0.0500(6) Uani 1 1 d .
N6 N 0.9931(3) 0.9982(2) 0.83351(7) 0.0507(7) Uani 1 1 d .
C1 C 0.5325(4) 0.0675(3) 0.88662(7) 0.0470(7) Uani 1 1 d .
C2 C 0.5180(3) -0.0346(3) 0.86513(8) 0.0446(7) Uani 1 1 d .
C3 C 0.5627(4) 0.0771(3) 0.92427(7) 0.0504(7) Uani 1 1 d .
C4 C 0.5261(3) 0.1914(3) 0.94221(6) 0.0464(7) Uani 1 1 d .
C5 C 0.4035(4) 0.2743(3) 0.93147(6) 0.0524(7) Uani 1 1 d .
H5 H 0.3382 0.2608 0.9118 0.063 Uiso 1 1 calc R
C6 C 0.3777(5) 0.3783(3) 0.95017(7) 0.0621(8) Uani 1 1 d .
H6 H 0.2913 0.4328 0.9435 0.075 Uiso 1 1 calc R
C7 C 0.4796(5) 0.4013(4) 0.97862(8) 0.0693(10) Uani 1 1 d .
H7 H 0.4648 0.4725 0.9905 0.083 Uiso 1 1 calc R
C8 C 0.6016(5) 0.3199(4) 0.98934(8) 0.0723(10) Uani 1 1 d .
H8 H 0.6695 0.3354 1.0086 0.087 Uiso 1 1 calc R
C9 C 0.6246(4) 0.2143(3) 0.97156(6) 0.0635(8) Uani 1 1 d .
H9 H 0.7063 0.1581 0.9792 0.076 Uiso 1 1 calc R
C10 C 0.5013(3) -0.1637(3) 0.87176(8) 0.0482(7) Uani 1 1 d .
C11 C 0.4400(4) -0.2090(3) 0.90249(8) 0.0592(8) Uani 1 1 d .
H11 H 0.4087 -0.1570 0.9200 0.071 Uiso 1 1 calc R
C12 C 0.4253(5) -0.3313(3) 0.90718(9) 0.0727(10) Uani 1 1 d .
H12 H 0.3805 -0.3607 0.9276 0.087 Uiso 1 1 calc R
C13 C 0.4757(6) -0.4093(4) 0.88225(10) 0.0802(12) Uani 1 1 d .
H13 H 0.4681 -0.4914 0.8858 0.096 Uiso 1 1 calc R
C14 C 0.5377(7) -0.3651(4) 0.85189(10) 0.0965(15) Uani 1 1 d .
H14 H 0.5712 -0.4175 0.8347 0.116 Uiso 1 1 calc R
C15 C 0.5506(6) -0.2438(3) 0.84689(8) 0.0755(11) Uani 1 1 d .
H15 H 0.5935 -0.2151 0.8263 0.091 Uiso 1 1 calc R
C16 C 0.5650(4) 0.1974(3) 0.80669(7) 0.0501(6) Uani 1 1 d .
C17 C 0.5750(5) 0.1457(3) 0.77513(7) 0.0689(8) Uani 1 1 d .
H17 H 0.5653 0.0632 0.7727 0.083 Uiso 1 1 calc R
C18 C 0.6000(5) 0.2183(3) 0.74674(7) 0.0797(10) Uani 1 1 d .
H18 H 0.6075 0.1838 0.7253 0.096 Uiso 1 1 calc R
C19 C 0.6134(5) 0.3369(3) 0.74996(8) 0.0827(10) Uani 1 1 d .
H19 H 0.6273 0.3850 0.7308 0.099 Uiso 1 1 calc R
C20 C 0.6065(7) 0.3866(4) 0.78136(9) 0.1056(15) Uani 1 1 d .
H20 H 0.6186 0.4690 0.7836 0.127 Uiso 1 1 calc R
C21 C 0.5819(7) 0.3172(3) 0.81015(9) 0.0948(14) Uani 1 1 d .
H21 H 0.5771 0.3524 0.8316 0.114 Uiso 1 1 calc R
C22 C 1.0182(4) 0.9340(3) 0.88686(7) 0.0460(7) Uani 1 1 d .
C23 C 1.0120(3) 1.0358(3) 0.86562(8) 0.0478(8) Uani 1 1 d .
C24 C 1.0562(4) 0.9228(3) 0.92407(7) 0.0527(7) Uani 1 1 d .
C25 C 1.0176(3) 0.8090(3) 0.94197(6) 0.0477(7) Uani 1 1 d .
C26 C 1.1182(4) 0.7845(3) 0.97117(6) 0.0631(8) Uani 1 1 d .
H26 H 1.2011 0.8401 0.9787 0.076 Uiso 1 1 calc R
C27 C 1.0964(5) 0.6797(4) 0.98886(7) 0.0722(10) Uani 1 1 d .
H27 H 1.1662 0.6637 1.0078 0.087 Uiso 1 1 calc R
C28 C 0.9705(5) 0.5981(4) 0.97843(8) 0.0668(10) Uani 1 1 d .
H28 H 0.9559 0.5265 0.9902 0.080 Uiso 1 1 calc R
C29 C 0.8660(5) 0.6235(3) 0.95037(7) 0.0621(8) Uani 1 1 d .
H29 H 0.7785 0.5697 0.9438 0.075 Uiso 1 1 calc R
C30 C 0.8901(4) 0.7277(3) 0.93212(6) 0.0525(7) Uani 1 1 d .
H30 H 0.8203 0.7431 0.9131 0.063 Uiso 1 1 calc R
C31 C 0.9683(4) 0.8036(3) 0.80721(7) 0.0516(7) Uani 1 1 d .
C32 C 1.0069(5) 0.6836(4) 0.81025(8) 0.0773(12) Uani 1 1 d .
H32 H 1.0505 0.6524 0.8305 0.093 Uiso 1 1 calc R
C33 C 0.9789(6) 0.6107(4) 0.78219(9) 0.0938(14) Uani 1 1 d .
H33 H 1.0017 0.5292 0.7838 0.113 Uiso 1 1 calc R
C34 C 0.9182(6) 0.6573(3) 0.75216(8) 0.0832(11) Uani 1 1 d .
H34 H 0.9022 0.6077 0.7334 0.100 Uiso 1 1 calc R
C35 C 0.8814(5) 0.7758(3) 0.74967(7) 0.0742(9) Uani 1 1 d .
H35 H 0.8400 0.8068 0.7292 0.089 Uiso 1 1 calc R
C36 C 0.9052(4) 0.8511(3) 0.77749(7) 0.0611(7) Uani 1 1 d .
H36 H 0.8787 0.9322 0.7759 0.073 Uiso 1 1 calc R
C37 C 1.0201(4) 1.1659(3) 0.87215(8) 0.0487(7) Uani 1 1 d .
C38 C 1.0938(5) 1.2416(3) 0.84797(8) 0.0716(10) Uani 1 1 d .
H38 H 1.1435 1.2099 0.8283 0.086 Uiso 1 1 calc R
C39 C 1.0936(7) 1.3635(4) 0.85302(10) 0.0896(13) Uani 1 1 d .
H39 H 1.1435 1.4136 0.8368 0.108 Uiso 1 1 calc R
C40 C 1.0197(6) 1.4115(4) 0.88211(11) 0.0852(13) Uani 1 1 d .
H40 H 1.0164 1.4940 0.8851 0.102 Uiso 1 1 calc R
C41 C 0.9511(5) 1.3374(3) 0.90670(10) 0.0745(10) Uani 1 1 d .
H41 H 0.9033 1.3697 0.9265 0.089 Uiso 1 1 calc R
C42 C 0.9532(4) 1.2157(3) 0.90201(8) 0.0623(9) Uani 1 1 d .
H42 H 0.9094 1.1658 0.9190 0.075 Uiso 1 1 calc R

loop_
_atom_site_aniso_label
_atom_site_aniso_U_11
_atom_site_aniso_U_22
_atom_site_aniso_U_33
_atom_site_aniso_U_23
_atom_site_aniso_U_13
_atom_site_aniso_U_12
O1 0.1115(18) 0.0614(16) 0.0530(13) 0.0083(11) -0.0171(12) 0.0151(14)
O2 0.1224(19) 0.0583(15) 0.0528(13) -0.0080(11) -0.0221(13) -0.0164(15)
N1 0.0686(13) 0.0441(15) 0.0357(12) 0.0014(11) -0.0006(10) 0.0026(11)
N2 0.0672(13) 0.0440(15) 0.0389(13) 0.0011(12) -0.0001(11) -0.0028(11)
N3 0.0683(14) 0.0415(16) 0.0409(15) 0.0018(12) -0.0003(11) -0.0036(11)
N4 0.0704(14) 0.0463(16) 0.0354(12) -0.0015(11) -0.0041(10) -0.0032(11)
N5 0.0760(15) 0.0415(15) 0.0327(12) -0.0022(11) -0.0025(10) -0.0040(11)
N6 0.0715(15) 0.0403(16) 0.0404(15) -0.0007(12) -0.0035(10) -0.0026(11)
C1 0.0586(14) 0.0439(18) 0.0384(16) 0.0024(15) -0.0005(11) 0.0015(14)
C2 0.0523(14) 0.0434(19) 0.0380(17) 0.0007(14) -0.0007(11) -0.0012(12)
C3 0.0637(15) 0.0503(19) 0.0373(15) 0.0087(14) -0.0033(12) 0.0010(15)
C4 0.0576(14) 0.0473(19) 0.0343(14) 0.0034(14) 0.0016(11) -0.0042(13)
C5 0.0668(16) 0.0521(19) 0.0383(14) 0.0020(14) 0.0001(12) -0.0044(15)
C6 0.086(2) 0.050(2) 0.0510(17) 0.0031(16) 0.0081(16) 0.0002(17)
C7 0.098(2) 0.059(2) 0.0507(19) -0.0104(19) 0.0159(17) -0.018(2)
C8 0.085(2) 0.087(3) 0.0450(16) -0.0112(18) -0.0061(16) -0.013(2)
C9 0.0716(18) 0.081(2) 0.0383(14) -0.0041(18) -0.0038(14) 0.0004(19)
C10 0.0518(14) 0.045(2) 0.0476(17) 0.0024(15) 0.0004(11) -0.0042(12)
C11 0.0703(18) 0.0487(19) 0.0585(18) 0.0055(16) 0.0154(15) 0.0035(16)
C12 0.094(2) 0.057(2) 0.067(2) 0.0109(18) 0.0179(18) -0.0097(19)
C13 0.120(3) 0.042(2) 0.079(3) 0.006(2) 0.016(2) -0.0133(18)
C14 0.180(4) 0.048(2) 0.061(2) -0.0104(19) 0.021(2) -0.014(2)
C15 0.126(3) 0.051(2) 0.0498(18) -0.0044(17) 0.0163(18) -0.013(2)
C16 0.0661(15) 0.0471(16) 0.0372(13) 0.0079(12) 0.0014(12) 0.0005(14)
C17 0.109(2) 0.0546(18) 0.0429(15) 0.0065(14) -0.0013(16) -0.0031(17)
C18 0.127(3) 0.075(2) 0.0367(15) 0.0075(16) 0.0078(17) 0.006(2)
C19 0.121(3) 0.069(2) 0.0574(19) 0.0264(17) 0.016(2) 0.005(2)
C20 0.203(5) 0.053(2) 0.061(2) 0.0097(18) 0.021(3) -0.012(3)
C21 0.184(4) 0.051(2) 0.0494(19) 0.0012(17) 0.018(2) -0.017(3)
C22 0.0570(14) 0.0467(19) 0.0342(15) -0.0025(15) 0.0004(11) -0.0030(14)
C23 0.0520(14) 0.044(2) 0.0468(19) -0.0024(15) 0.0005(12) -0.0004(12)
C24 0.0680(16) 0.050(2) 0.0403(16) -0.0050(15) -0.0070(13) 0.0000(16)
C25 0.0622(15) 0.050(2) 0.0311(14) -0.0054(15) 0.0012(11) 0.0034(14)
C26 0.0771(18) 0.077(2) 0.0356(14) 0.0001(17) -0.0057(14) 0.0021(19)
C27 0.087(2) 0.089(3) 0.0409(15) 0.0150(18) -0.0041(16) 0.012(2)
C28 0.096(2) 0.056(2) 0.0488(18) 0.0130(18) 0.0152(16) 0.0148(19)
C29 0.083(2) 0.053(2) 0.0498(17) 0.0011(16) 0.0074(15) -0.0001(17)
C30 0.0653(16) 0.0513(19) 0.0409(14) -0.0011(14) -0.0003(12) 0.0023(14)
C31 0.0723(17) 0.0427(16) 0.0399(15) -0.0042(13) 0.0011(12) -0.0068(14)
C32 0.138(3) 0.053(2) 0.0404(17) -0.0033(16) -0.0084(17) 0.011(2)
C33 0.174(4) 0.050(2) 0.057(2) -0.0127(18) -0.012(2) 0.009(2)
C34 0.137(3) 0.066(2) 0.0467(17) -0.0203(16) -0.006(2) -0.005(2)
C35 0.119(3) 0.063(2) 0.0407(15) -0.0075(14) -0.0109(17) -0.0042(19)
C36 0.089(2) 0.0493(16) 0.0453(14) -0.0025(13) -0.0070(14) -0.0008(15)
C37 0.0641(15) 0.0388(18) 0.0431(16) -0.0026(14) -0.0076(12) -0.0027(12)
C38 0.109(3) 0.057(2) 0.0488(17) -0.0004(16) -0.0047(17) -0.006(2)
C39 0.150(4) 0.055(3) 0.064(2) 0.0114(19) -0.010(2) -0.016(3)
C40 0.121(3) 0.047(2) 0.087(3) -0.006(2) -0.020(2) 0.002(2)
C41 0.085(2) 0.054(2) 0.085(3) -0.019(2) 0.0035(19) 0.0037(18)
C42 0.0685(17) 0.055(2) 0.064(2) -0.0095(18) 0.0098(15) -0.0020(16)

loop_
_atom_type_symbol
_atom_type_description
_atom_type_scat_dispersion_real
_atom_type_scat_dispersion_imag
_atom_type_scat_source
C C 0.0033 0.0016 'International Tables Vol C Tables 4.2.6.8 and 6.1.1.4'
H H 0.0000 0.0000 'International Tables Vol C Tables 4.2.6.8 and 6.1.1.4'
N N 0.0061 0.0033 'International Tables Vol C Tables 4.2.6.8 and 6.1.1.4'
O O 0.0106 0.0060 'International Tables Vol C Tables 4.2.6.8 and 6.1.1.4'

loop_
_geom_angle_atom_site_label_1
_geom_angle_atom_site_label_2
_geom_angle_atom_site_label_3
_geom_angle
N2 N1 C1 103.5(2)
N1 N2 N3 115.3(3)
N1 N2 C16 122.5(3)
N3 N2 C16 122.1(3)
C2 N3 N2 104.7(3)
N5 N4 C22 103.5(3)
N4 N5 N6 116.2(3)
N4 N5 C31 122.5(3)
N6 N5 C31 121.3(3)
N5 N6 C23 103.5(3)
N1 C1 C2 109.2(2)
N1 C1 C3 119.1(3)
C2 C1 C3 130.8(3)
N3 C2 C1 107.3(3)
N3 C2 C10 119.2(3)
C1 C2 C10 133.5(3)
O1 C3 C4 121.1(2)
O1 C3 C1 118.7(3)
C4 C3 C1 120.1(3)
C5 C4 C9 119.2(3)
C5 C4 C3 124.0(3)
C9 C4 C3 116.8(3)
C4 C5 C6 119.7(3)
C7 C6 C5 120.4(3)
C8 C7 C6 120.2(4)
C7 C8 C9 119.9(3)
C8 C9 C4 120.5(3)
C15 C10 C11 118.0(3)
C15 C10 C2 119.3(3)
C11 C10 C2 122.7(3)
C12 C11 C10 120.2(3)
C13 C12 C11 120.9(3)
C12 C13 C14 119.2(4)
C13 C14 C15 120.2(4)
C14 C15 C10 121.4(3)
C21 C16 C17 120.2(3)
C21 C16 N2 120.6(3)
C17 C16 N2 119.1(3)
C16 C17 C18 119.1(3)
C19 C18 C17 120.9(3)
C18 C19 C20 119.4(3)
C19 C20 C21 121.3(4)
C16 C21 C20 119.1(3)
N4 C22 C23 108.9(2)
N4 C22 C24 120.0(3)
C23 C22 C24 130.7(3)
N6 C23 C22 107.9(3)
N6 C23 C37 118.5(3)
C22 C23 C37 133.6(3)
O2 C24 C25 121.5(2)
O2 C24 C22 118.5(3)
C25 C24 C22 119.8(3)
C30 C25 C26 118.6(3)
C30 C25 C24 124.7(3)
C26 C25 C24 116.7(3)
C27 C26 C25 121.1(3)
C26 C27 C28 119.8(3)
C27 C28 C29 119.5(4)
C30 C29 C28 120.8(3)
C25 C30 C29 120.2(3)
C36 C31 C32 121.7(3)
C36 C31 N5 119.7(3)
C32 C31 N5 118.6(3)
C31 C32 C33 118.1(3)
C34 C33 C32 120.8(4)
C35 C34 C33 120.1(3)
C34 C35 C36 120.5(3)
C31 C36 C35 118.7(3)
C38 C37 C42 118.5(3)
C38 C37 C23 119.9(3)
C42 C37 C23 121.6(3)
C39 C38 C37 120.3(4)
C38 C39 C40 120.3(4)
C41 C40 C39 120.0(4)
C40 C41 C42 119.9(4)
C41 C42 C37 120.9(4)

loop_
_geom_bond_atom_site_label_1
_geom_bond_atom_site_label_2
_geom_bond_distance
O1 C3 1.221(3)
O2 C24 1.221(3)
N1 N2 1.331(3)
N1 C1 1.332(4)
N2 N3 1.342(4)
N2 C16 1.426(3)
N3 C2 1.325(4)
N4 N5 1.322(3)
N4 C22 1.335(4)
N5 N6 1.337(4)
N5 C31 1.435(4)
N6 C23 1.337(4)
C1 C2 1.425(4)
C1 C3 1.501(4)
C2 C10 1.472(4)
C3 C4 1.485(4)
C4 C5 1.376(4)
C4 C9 1.396(4)
C5 C6 1.390(4)
C6 C7 1.381(4)
C7 C8 1.361(5)
C8 C9 1.384(5)
C10 C15 1.377(4)
C10 C11 1.389(4)
C11 C12 1.384(5)
C12 C13 1.366(5)
C13 C14 1.374(5)
C14 C15 1.374(5)
C16 C21 1.353(5)
C16 C17 1.370(4)
C17 C18 1.393(4)
C18 C19 1.336(5)
C19 C20 1.354(5)
C20 C21 1.384(5)
C22 C23 1.413(4)
C22 C24 1.495(4)
C23 C37 1.478(4)
C24 C25 1.483(4)
C25 C30 1.379(4)
C25 C26 1.403(4)
C26 C27 1.373(5)
C27 C28 1.380(6)
C28 C29 1.385(4)
C29 C30 1.380(4)
C31 C36 1.369(4)
C31 C32 1.378(5)
C32 C33 1.387(5)
C33 C34 1.369(5)
C34 C35 1.356(5)
C35 C36 1.392(4)
C37 C38 1.389(4)
C37 C42 1.394(4)
C38 C39 1.376(5)
C39 C40 1.381(5)
C40 C41 1.374(5)
C41 C42 1.374(5)

loop_
_cod_related_entry_id
_cod_related_entry_code
_cod_related_entry_database
1 10486331 ChemSpider
